data_7130422
loop_
_publ_author_name
'liu, xin'
'Alimi, Lukman'
'Khashab, Niveen M.'

_publ_section_title
;
 Highly selective molecular sieving of cis- over trans-1,2-dichloroethene
 isomers
;
_journal_name_full 'Chemical Communications'
_journal_paper_doi 10.1039/D2CC03574J
_journal_year 2022
_chemical_formula_moiety 'C56 H56 Cl2 N6'
_chemical_formula_sum 'C56 H56 Cl2 N6'
_chemical_formula_weight 883.96
_space_group_crystal_system monoclinic
_space_group_IT_number 4
_space_group_name_Hall 'P 2yb'
_space_group_name_H-M_alt 'P 1 21 1'
_atom_sites_solution_hydrogens geom
_audit_creation_method SHELXL-2018/3
_audit_update_record
;
2022-06-08 deposited with the CCDC.	2022-07-27 downloaded from the CCDC.
;
_cell_angle_alpha 90
_cell_angle_beta 97.604(3)
_cell_angle_gamma 90
_cell_formula_units_Z 2
_cell_length_a 17.7147(11)
_cell_length_b 5.4402(3)
_cell_length_c 25.1280(15)
_cell_measurement_reflns_used 3993
_cell_measurement_temperature 120(2)
_cell_measurement_theta_max 24.65
_cell_measurement_theta_min 2.36
_cell_volume 2400.3(2)
_computing_cell_refinement 'Bruker SAINT'
_computing_data_collection 'Bruker APEX2'
_computing_data_reduction 'Bruker SAINT'
_computing_molecular_graphics 'Bruker SHELXTL'
_computing_publication_material 'Bruker SHELXTL'
_computing_structure_refinement 'SHELXL-2018/3 (Sheldrick, 2018)'
_computing_structure_solution 'SHELXT 2014/5 (Sheldrick, 2014)'
_diffrn_ambient_temperature 120(2)
_diffrn_measured_fraction_theta_full 0.999
_diffrn_measured_fraction_theta_max 0.998
_diffrn_measurement_device_type 'Bruker APEX-II CCD'
_diffrn_measurement_method '\f and \w scans'
_diffrn_radiation_type MoK\a
_diffrn_radiation_wavelength 0.71073
_diffrn_reflns_av_R_equivalents 0.0897
_diffrn_reflns_av_unetI/netI 0.1069
_diffrn_reflns_Laue_measured_fraction_full 0.999
_diffrn_reflns_Laue_measured_fraction_max 0.998
_diffrn_reflns_limit_h_max 22
_diffrn_reflns_limit_h_min -23
_diffrn_reflns_limit_k_max 7
_diffrn_reflns_limit_k_min -7
_diffrn_reflns_limit_l_max 33
_diffrn_reflns_limit_l_min -31
_diffrn_reflns_number 37109
_diffrn_reflns_point_group_measured_fraction_full 0.993
_diffrn_reflns_point_group_measured_fraction_max 0.990
_diffrn_reflns_theta_full 28.000
_diffrn_reflns_theta_max 28.337
_diffrn_reflns_theta_min 1.875
_exptl_absorpt_coefficient_mu 0.179
_exptl_absorpt_correction_type multi-scan
_exptl_absorpt_process_details SADABS
_exptl_crystal_colour Colourless
_exptl_crystal_density_diffrn 1.223
_exptl_crystal_description Needle
_exptl_crystal_F_000 936
_exptl_crystal_size_max 0.108
_exptl_crystal_size_mid 0.067
_exptl_crystal_size_min 0.048
_exptl_transmission_factor_max 0.988
_exptl_transmission_factor_min 0.984
_refine_diff_density_max 0.298
_refine_diff_density_min -0.449
_refine_diff_density_rms 0.065
_refine_ls_abs_structure_details
;
 Flack x determined using 2348 quotients [(I+)-(I-)]/[(I+)+(I-)]
 (Parsons, Flack and Wagner, Acta Cryst. B69 (2013) 249-259).
;
_refine_ls_abs_structure_Flack 0.06(5)
_refine_ls_extinction_coef 0.0059(12)
_refine_ls_extinction_expression Fc^*^=kFc[1+0.001xFc^2^\l^3^/sin(2\q)]^-1/4^
_refine_ls_extinction_method 'SHELXL-2018/3 (Sheldrick 2018)'
_refine_ls_goodness_of_fit_ref 1.060
_refine_ls_hydrogen_treatment constr
_refine_ls_matrix_type full
_refine_ls_number_parameters 578
_refine_ls_number_reflns 11884
_refine_ls_number_restraints 1
_refine_ls_restrained_S_all 1.060
_refine_ls_R_factor_all 0.1209
_refine_ls_R_factor_gt 0.0590
_refine_ls_shift/su_max 0.000
_refine_ls_shift/su_mean 0.000
_refine_ls_structure_factor_coef Fsqd
_refine_ls_weighting_details 'w=1/[\s^2^(Fo^2^)+(0.0518P)^2^+0.3909P] where P=(Fo^2^+2Fc^2^)/3'
_refine_ls_weighting_scheme calc
_refine_ls_wR_factor_gt 0.1191
_refine_ls_wR_factor_ref 0.1530
_reflns_Friedel_coverage 0.799
_reflns_Friedel_fraction_full 0.986
_reflns_Friedel_fraction_max 0.981
_reflns_number_gt 7597
_reflns_number_total 11884
_reflns_threshold_expression 'I > 2\s(I)'
_cod_data_source_file d2cc03574j2.cif
_cod_data_source_block 1-cis-Trans-DCE
_cod_depositor_comments
;
The following automatic conversions were performed:

data item '_exptl_absorpt_correction_type' value 'Multi-scan' was
changed to 'multi-scan' in accordance with the
/home/data/users/saulius/crontab/automatic-downloads/rss-feeds/RSC/lib/dictionaries/cif_core.dic
dictionary named 'cif_core.dic' version 2.4.2 last updated on
2011-04-26.

Automatic conversion script
Id: cif_fix_values 7556 2019-12-06 15:28:31Z antanas 
;
_cod_original_sg_symbol_H-M 'P 21'
_cod_database_code 7130422
_shelx_shelxl_version_number 2018/3
_shelx_space_group_comment
;
The symmetry employed for this shelxl refinement is uniquely defined
by the following loop, which should always be used as a source of
symmetry information in preference to the above space-group names.
They are only intended as comments.
;

loop_
_space_group_symop_operation_xyz
'x, y, z'
'-x, y+1/2, -z'

loop_
_atom_site_label
_atom_site_type_symbol
_atom_site_fract_x
_atom_site_fract_y
_atom_site_fract_z
_atom_site_U_iso_or_equiv
_atom_site_adp_type
_atom_site_occupancy
_atom_site_site_symmetry_order
_atom_site_calc_flag
_atom_site_refinement_flags_posn
_atom_site_refinement_flags_adp
_atom_site_refinement_flags_occupancy
_atom_site_disorder_assembly
_atom_site_disorder_group
Cl1 Cl 0.34487(8) 0.2982(3) 0.66855(6) 0.0478(4) Uani 1 1 d . . . . .
Cl2 Cl 0.34207(9) 0.3915(3) 0.79573(6) 0.0506(4) Uani 1 1 d . . . . .
N4 N 0.2533(2) 0.1299(7) 0.47657(14) 0.0229(8) Uani 1 1 d . . . . .
N6 N 0.7411(2) 0.2937(7) 0.82240(14) 0.0249(8) Uani 1 1 d . . . . .
N3 N 0.1188(2) 0.2467(7) 0.52632(14) 0.0224(8) Uani 1 1 d . . . . .
N2 N 0.1548(2) 0.9202(7) 0.88961(14) 0.0228(8) Uani 1 1 d . . . . .
N5 N 0.7253(2) -0.0039(7) 0.72748(15) 0.0253(9) Uani 1 1 d . . . . .
N1 N 0.2862(2) 0.8619(7) 0.96908(15) 0.0254(9) Uani 1 1 d . . . . .
C10 C 0.2070(2) 0.8419(8) 0.73071(17) 0.0222(10) Uani 1 1 d . . . . .
H10 H 0.236771 0.959242 0.714753 0.027 Uiso 1 1 calc R U . . .
C15 C 0.1423(2) 0.4357(8) 0.61322(16) 0.0203(9) Uani 1 1 d . . . . .
C19 C 0.1214(2) 0.2605(8) 0.46846(15) 0.0196(9) Uani 1 1 d . . . . .
H19 H 0.140682 0.425924 0.459324 0.023 Uiso 1 1 calc R U . . .
C7 C 0.1467(3) 0.7135(8) 0.86567(17) 0.0228(10) Uani 1 1 d . . . . .
H7 H 0.134489 0.572451 0.885129 0.027 Uiso 1 1 calc R U . . .
C13 C 0.1242(3) 0.4911(8) 0.77938(17) 0.0213(9) Uani 1 1 d . . . . .
H13 H 0.097753 0.368931 0.796644 0.026 Uiso 1 1 calc R U . . .
C18 C 0.1452(2) 0.4254(9) 0.55521(16) 0.0208(9) Uani 1 1 d . . . . .
H18 H 0.167737 0.558544 0.538617 0.025 Uiso 1 1 calc R U . . .
C9 C 0.1984(2) 0.8639(8) 0.78365(16) 0.0215(9) Uani 1 1 d . . . . .
H9 H 0.221377 0.998010 0.803931 0.026 Uiso 1 1 calc R U . . .
C31 C 0.4074(2) 0.2463(8) 0.52069(17) 0.0225(10) Uani 1 1 d . . . . .
H31 H 0.384093 0.352031 0.493206 0.027 Uiso 1 1 calc R U . . .
C8 C 0.1557(3) 0.6887(8) 0.80861(17) 0.0224(10) Uani 1 1 d . . . . .
C52 C 0.3933(3) 0.7578(9) 0.92483(18) 0.0237(10) Uani 1 1 d . . . . .
C17 C 0.0962(3) 0.2719(8) 0.69198(16) 0.0213(9) Uani 1 1 d . . . . .
H17 H 0.068293 0.150387 0.708302 0.026 Uiso 1 1 calc R U . . .
C47 C 0.5022(3) 0.6815(8) 0.87769(18) 0.0238(10) Uani 1 1 d . . . . .
C42 C 0.7996(3) 0.1131(9) 0.81357(18) 0.0222(10) Uani 1 1 d . . . . .
H42 H 0.787146 -0.048927 0.829084 0.027 Uiso 1 1 calc R U . . .
C21 C 0.0416(3) 0.2114(8) 0.37838(17) 0.0232(10) Uani 1 1 d . . . . .
H21A H -0.010971 0.184017 0.360498 0.028 Uiso 1 1 calc R U . . .
H21B H 0.059930 0.369468 0.365383 0.028 Uiso 1 1 calc R U . . .
C11 C 0.1719(3) 0.6456(8) 0.69896(17) 0.0209(9) Uani 1 1 d . . . . .
C16 C 0.1021(2) 0.2541(8) 0.63881(17) 0.0214(9) Uani 1 1 d . . . . .
H16 H 0.079143 0.119706 0.618613 0.026 Uiso 1 1 calc R U . . .
C51 C 0.4088(3) 0.5393(9) 0.95427(18) 0.0247(10) Uani 1 1 d . . . . .
H51 H 0.376529 0.490479 0.979684 0.030 Uiso 1 1 calc R U . . .
C44 C 0.6277(3) 0.3857(9) 0.86126(18) 0.0251(10) Uani 1 1 d . . . . .
C50 C 0.4703(3) 0.3963(9) 0.94656(18) 0.0250(10) Uani 1 1 d . . . . .
H50 H 0.480572 0.250581 0.967070 0.030 Uiso 1 1 calc R U . . .
C29 C 0.5133(3) 0.1454(8) 0.58879(17) 0.0208(9) Uani 1 1 d . . . . .
C27 C 0.4027(3) -0.1216(9) 0.57336(18) 0.0256(10) Uani 1 1 d . . . . .
H27 H 0.377131 -0.267840 0.581391 0.031 Uiso 1 1 calc R U . . .
C43 C 0.6917(3) 0.2271(9) 0.85204(17) 0.0235(10) Uani 1 1 d . . . . .
H43 H 0.696514 0.070115 0.868688 0.028 Uiso 1 1 calc R U . . .
C46 C 0.5186(2) 0.4638(8) 0.90833(18) 0.0227(10) Uani 1 1 d . . . . .
C54 C 0.3293(3) 0.9179(9) 0.93420(18) 0.0246(10) Uani 1 1 d . . . . .
H54 H 0.320093 1.064910 0.913969 0.030 Uiso 1 1 calc R U . . .
C45 C 0.5817(3) 0.3175(8) 0.89918(17) 0.0228(10) Uani 1 1 d . . . . .
H45 H 0.592509 0.170848 0.919269 0.027 Uiso 1 1 calc R U . . .
C12 C 0.1305(3) 0.4670(8) 0.72376(17) 0.0209(9) Uani 1 1 d . . . . .
C53 C 0.4392(3) 0.8259(9) 0.88709(18) 0.0260(10) Uani 1 1 d . . . . .
H53 H 0.428113 0.972643 0.867071 0.031 Uiso 1 1 calc R U . . .
C14 C 0.1762(3) 0.6273(8) 0.64329(17) 0.0212(9) Uani 1 1 d . . . . .
H14 H 0.203038 0.749449 0.626314 0.025 Uiso 1 1 calc R U . . .
C20 C 0.0415(3) 0.2237(9) 0.43904(16) 0.0237(10) Uani 1 1 d . . . . .
H20A H 0.008631 0.361234 0.447681 0.028 Uiso 1 1 calc R U . . .
H20B H 0.019970 0.069428 0.451522 0.028 Uiso 1 1 calc R U . . .
C22 C 0.0925(3) 0.0047(9) 0.36410(17) 0.0239(10) Uani 1 1 d . . . . .
H22A H 0.092799 0.001249 0.324738 0.029 Uiso 1 1 calc R U . . .
H22B H 0.072143 -0.154318 0.374997 0.029 Uiso 1 1 calc R U . . .
C37 C 0.7991(3) 0.0874(9) 0.75306(17) 0.0228(10) Uani 1 1 d . . . . .
H37 H 0.809182 0.251722 0.737620 0.027 Uiso 1 1 calc R U . . .
C34 C 0.6169(3) 0.0577(9) 0.66025(19) 0.0254(10) Uani 1 1 d . . . . .
C26 C 0.3688(3) 0.0324(9) 0.53436(17) 0.0224(10) Uani 1 1 d . . . . .
C28 C 0.4752(3) -0.0681(9) 0.60209(18) 0.0244(10) Uani 1 1 d . . . . .
C49 C 0.6113(3) 0.6026(9) 0.83090(19) 0.0258(10) Uani 1 1 d . . . . .
H49 H 0.642915 0.649062 0.804862 0.031 Uiso 1 1 calc R U . . .
C30 C 0.4779(3) 0.3015(9) 0.54676(17) 0.0255(10) Uani 1 1 d . . . . .
H30 H 0.503669 0.444343 0.536980 0.031 Uiso 1 1 calc R U . . .
C32 C 0.5093(3) -0.2199(9) 0.64462(19) 0.0300(11) Uani 1 1 d . . . . .
H32 H 0.483836 -0.364579 0.653726 0.036 Uiso 1 1 calc R U . . .
C25 C 0.2913(3) -0.0235(8) 0.50779(17) 0.0233(10) Uani 1 1 d . . . . .
H25 H 0.269200 -0.178067 0.514124 0.028 Uiso 1 1 calc R U . . .
C23 C 0.1742(3) 0.0384(9) 0.39223(18) 0.0254(10) Uani 1 1 d . . . . .
H23A H 0.205558 -0.103705 0.383939 0.030 Uiso 1 1 calc R U . . .
H23B H 0.196474 0.188352 0.378266 0.030 Uiso 1 1 calc R U . . .
C6 C 0.1495(3) 0.9263(9) 0.94732(16) 0.0224(10) Uani 1 1 d . . . . .
H6 H 0.142721 0.755453 0.960617 0.027 Uiso 1 1 calc R U . . .
C48 C 0.5505(3) 0.7455(9) 0.83867(19) 0.0275(10) Uani 1 1 d . . . . .
H48 H 0.540086 0.889969 0.817759 0.033 Uiso 1 1 calc R U . . .
C24 C 0.1765(3) 0.0606(8) 0.45322(17) 0.0215(10) Uani 1 1 d . . . . .
H24 H 0.162870 -0.101118 0.468302 0.026 Uiso 1 1 calc R U . . .
C33 C 0.5787(3) -0.1598(9) 0.67271(19) 0.0297(11) Uani 1 1 d . . . . .
H33 H 0.601245 -0.264514 0.700650 0.036 Uiso 1 1 calc R U . . .
C35 C 0.5848(3) 0.2038(8) 0.61865(17) 0.0237(10) Uani 1 1 d . . . . .
H35 H 0.611122 0.347049 0.609668 0.028 Uiso 1 1 calc R U . . .
C36 C 0.6901(3) 0.1281(9) 0.69076(18) 0.0246(10) Uani 1 1 d . . . . .
H36 H 0.712234 0.280324 0.682547 0.030 Uiso 1 1 calc R U . . .
C1 C 0.2243(3) 1.0341(9) 0.97543(17) 0.0221(9) Uani 1 1 d . . . . .
H1 H 0.234493 1.196543 0.959178 0.026 Uiso 1 1 calc R U . . .
C4 C 0.0787(3) 1.1075(10) 1.01836(19) 0.0325(12) Uani 1 1 d . . . . .
H4A H 0.070605 0.943131 1.033532 0.039 Uiso 1 1 calc R U . . .
H4B H 0.035084 1.213218 1.024364 0.039 Uiso 1 1 calc R U . . .
C5 C 0.0824(3) 1.0847(9) 0.95813(18) 0.0270(11) Uani 1 1 d . . . . .
H5A H 0.034526 1.010740 0.940375 0.032 Uiso 1 1 calc R U . . .
H5B H 0.087457 1.250295 0.942669 0.032 Uiso 1 1 calc R U . . .
C41 C 0.8774(3) 0.1994(10) 0.84000(18) 0.0283(11) Uani 1 1 d . . . . .
H41A H 0.877138 0.210241 0.879308 0.034 Uiso 1 1 calc R U . . .
H41B H 0.887632 0.365744 0.826678 0.034 Uiso 1 1 calc R U . . .
C38 C 0.8611(3) -0.0927(10) 0.74107(18) 0.0298(11) Uani 1 1 d . . . . .
H38A H 0.849969 -0.257867 0.754666 0.036 Uiso 1 1 calc R U . . .
H38B H 0.860962 -0.104912 0.701746 0.036 Uiso 1 1 calc R U . . .
C3 C 0.1526(3) 1.2188(9) 1.04687(18) 0.0302(11) Uani 1 1 d . . . . .
H3A H 0.158404 1.388838 1.033965 0.036 Uiso 1 1 calc R U . . .
H3B H 0.150418 1.225367 1.086012 0.036 Uiso 1 1 calc R U . . .
C2 C 0.2208(3) 1.0644(9) 1.03586(18) 0.0275(11) Uani 1 1 d . . . . .
H2A H 0.217524 0.900158 1.052359 0.033 Uiso 1 1 calc R U . . .
H2B H 0.268252 1.143880 1.052812 0.033 Uiso 1 1 calc R U . . .
C40 C 0.9406(3) 0.0252(10) 0.82826(19) 0.0298(11) Uani 1 1 d . . . . .
H40A H 0.933897 -0.136158 0.845241 0.036 Uiso 1 1 calc R U . . .
H40B H 0.990590 0.092658 0.843832 0.036 Uiso 1 1 calc R U . . .
C39 C 0.9392(3) -0.0091(11) 0.76724(19) 0.0340(12) Uani 1 1 d . . . . .
H39A H 0.952443 0.148196 0.750979 0.041 Uiso 1 1 calc R U . . .
H39B H 0.977785 -0.132772 0.760472 0.041 Uiso 1 1 calc R U . . .
C55 C 0.4214(3) 0.3080(11) 0.7680(2) 0.0418(13) Uani 1 1 d . . . . .
H55 H 0.467813 0.290468 0.791340 0.050 Uiso 1 1 calc R U . . .
C56 C 0.4224(3) 0.2668(11) 0.7171(2) 0.0440(14) Uani 1 1 d . . . . .
H56 H 0.469184 0.215883 0.706003 0.053 Uiso 1 1 calc R U . . .

loop_
_atom_site_aniso_label
_atom_site_aniso_U_11
_atom_site_aniso_U_22
_atom_site_aniso_U_33
_atom_site_aniso_U_23
_atom_site_aniso_U_13
_atom_site_aniso_U_12
Cl1 0.0417(8) 0.0600(9) 0.0414(8) 0.0047(7) 0.0042(6) -0.0004(7)
Cl2 0.0402(8) 0.0612(10) 0.0504(9) -0.0109(8) 0.0056(6) 0.0048(8)
N4 0.018(2) 0.030(2) 0.0199(19) -0.0011(16) 0.0006(15) -0.0006(17)
N6 0.0207(19) 0.031(2) 0.0230(19) -0.0007(17) 0.0041(15) 0.0037(17)
N3 0.022(2) 0.028(2) 0.0175(18) -0.0009(16) 0.0016(14) -0.0014(17)
N2 0.025(2) 0.029(2) 0.0147(17) -0.0015(16) 0.0038(14) 0.0010(17)
N5 0.019(2) 0.034(2) 0.0220(19) -0.0003(17) -0.0019(15) -0.0001(17)
N1 0.025(2) 0.029(2) 0.0224(19) -0.0032(16) 0.0035(16) 0.0057(17)
C10 0.021(2) 0.024(2) 0.021(2) 0.0012(18) 0.0024(17) -0.0042(18)
C15 0.019(2) 0.024(2) 0.017(2) 0.0002(17) -0.0008(16) -0.0001(18)
C19 0.021(2) 0.024(2) 0.0140(19) 0.0013(17) 0.0020(16) -0.0009(19)
C7 0.025(2) 0.026(2) 0.017(2) 0.0031(18) 0.0034(18) 0.0038(19)
C13 0.023(2) 0.023(2) 0.018(2) 0.0038(17) 0.0040(17) 0.0007(19)
C18 0.018(2) 0.026(2) 0.019(2) 0.0014(18) 0.0022(17) -0.0020(19)
C9 0.022(2) 0.025(2) 0.017(2) -0.0011(17) 0.0002(17) 0.0022(19)
C31 0.022(2) 0.023(2) 0.021(2) 0.0025(18) -0.0002(17) 0.0019(19)
C8 0.021(2) 0.027(2) 0.018(2) 0.0011(18) 0.0003(17) 0.0049(19)
C52 0.020(2) 0.025(2) 0.027(2) -0.0060(19) 0.0022(18) 0.0009(19)
C17 0.025(2) 0.022(2) 0.017(2) 0.0010(18) 0.0024(17) 0.0003(19)
C47 0.021(2) 0.027(2) 0.025(2) -0.0026(18) 0.0059(18) -0.0006(19)
C42 0.019(2) 0.026(2) 0.022(2) 0.0016(19) 0.0012(18) 0.0026(19)
C21 0.022(2) 0.028(2) 0.019(2) -0.0003(18) -0.0005(18) -0.0024(19)
C11 0.018(2) 0.027(2) 0.018(2) 0.0011(18) 0.0007(17) 0.0026(18)
C16 0.021(2) 0.020(2) 0.023(2) -0.0005(18) 0.0017(17) 0.0023(18)
C51 0.023(2) 0.030(2) 0.022(2) -0.0013(19) 0.0040(18) 0.003(2)
C44 0.020(2) 0.031(3) 0.024(2) -0.007(2) 0.0006(18) 0.003(2)
C50 0.023(2) 0.025(2) 0.027(2) 0.000(2) 0.0041(18) 0.000(2)
C29 0.017(2) 0.025(2) 0.020(2) 0.0016(18) 0.0003(17) -0.0008(18)
C27 0.025(2) 0.021(2) 0.029(2) 0.0008(19) -0.0008(19) 0.0012(19)
C43 0.020(2) 0.026(2) 0.023(2) -0.0046(19) 0.0005(18) 0.0026(19)
C46 0.016(2) 0.026(2) 0.024(2) -0.0044(18) 0.0001(18) -0.0004(18)
C54 0.026(3) 0.024(2) 0.023(2) -0.0031(19) 0.0015(18) 0.001(2)
C45 0.024(2) 0.021(2) 0.023(2) -0.0005(18) 0.0028(18) 0.0015(19)
C12 0.021(2) 0.022(2) 0.020(2) 0.0015(17) 0.0007(17) 0.0015(18)
C53 0.023(2) 0.022(2) 0.033(3) 0.0006(19) 0.0049(19) 0.0032(19)
C14 0.019(2) 0.026(2) 0.019(2) 0.0025(18) 0.0020(17) 0.0005(19)
C20 0.021(2) 0.033(3) 0.017(2) -0.0004(19) 0.0019(17) 0.001(2)
C22 0.025(2) 0.029(2) 0.017(2) -0.0042(19) 0.0001(18) -0.001(2)
C37 0.016(2) 0.030(3) 0.021(2) -0.0001(19) -0.0033(17) 0.0004(19)
C34 0.022(2) 0.030(3) 0.025(2) -0.0004(19) 0.0014(19) 0.003(2)
C26 0.019(2) 0.026(2) 0.021(2) -0.0026(18) -0.0010(17) 0.0010(19)
C28 0.022(2) 0.024(2) 0.027(2) 0.0001(19) 0.0012(18) -0.0006(19)
C49 0.024(3) 0.027(2) 0.027(2) -0.002(2) 0.0076(19) -0.003(2)
C30 0.026(2) 0.027(2) 0.023(2) 0.0021(19) 0.0022(18) -0.002(2)
C32 0.026(3) 0.026(2) 0.035(3) 0.006(2) -0.003(2) -0.001(2)
C25 0.020(2) 0.024(2) 0.025(2) -0.0004(19) 0.0004(18) -0.0006(19)
C23 0.022(2) 0.034(3) 0.020(2) -0.0049(19) 0.0034(18) 0.001(2)
C6 0.024(2) 0.027(2) 0.015(2) -0.0006(18) 0.0002(17) 0.003(2)
C48 0.027(3) 0.024(2) 0.032(3) 0.000(2) 0.007(2) 0.000(2)
C24 0.019(2) 0.025(2) 0.019(2) 0.0015(18) -0.0013(17) -0.0036(19)
C33 0.029(3) 0.030(3) 0.027(2) 0.006(2) -0.006(2) 0.001(2)
C35 0.022(2) 0.026(2) 0.023(2) -0.0021(19) 0.0050(18) -0.0006(19)
C36 0.020(2) 0.030(2) 0.024(2) -0.001(2) 0.0030(19) 0.003(2)
C1 0.022(2) 0.025(2) 0.020(2) -0.0033(18) 0.0038(18) 0.0053(19)
C4 0.029(3) 0.044(3) 0.025(3) 0.002(2) 0.008(2) 0.014(2)
C5 0.024(3) 0.034(3) 0.023(2) 0.003(2) 0.0025(19) 0.004(2)
C41 0.023(3) 0.041(3) 0.020(2) 0.001(2) -0.0018(19) -0.001(2)
C38 0.023(2) 0.045(3) 0.021(2) -0.004(2) 0.0025(18) 0.010(2)
C3 0.036(3) 0.036(3) 0.019(2) -0.007(2) 0.007(2) 0.007(2)
C2 0.026(3) 0.036(3) 0.020(2) -0.005(2) 0.0012(19) 0.007(2)
C40 0.018(2) 0.043(3) 0.027(2) 0.007(2) -0.0015(19) 0.002(2)
C39 0.018(2) 0.058(3) 0.027(3) 0.005(2) 0.004(2) 0.009(2)
C55 0.037(3) 0.044(3) 0.044(3) 0.003(3) 0.003(2) 0.006(3)
C56 0.038(3) 0.045(3) 0.049(3) 0.005(3) 0.007(3) 0.005(3)

loop_
_atom_type_symbol
_atom_type_description
_atom_type_scat_dispersion_real
_atom_type_scat_dispersion_imag
_atom_type_scat_source
C C 0.0033 0.0016 'International Tables Vol C Tables 4.2.6.8 and 6.1.1.4'
H H 0.0000 0.0000 'International Tables Vol C Tables 4.2.6.8 and 6.1.1.4'
Cl Cl 0.1484 0.1585 'International Tables Vol C Tables 4.2.6.8 and 6.1.1.4'
N N 0.0061 0.0033 'International Tables Vol C Tables 4.2.6.8 and 6.1.1.4'

loop_
_geom_angle_atom_site_label_1
_geom_angle_atom_site_label_2
_geom_angle_atom_site_label_3
_geom_angle
_geom_angle_site_symmetry_1
_geom_angle_site_symmetry_3
_geom_angle_publ_flag
C25 N4 C24 117.9(4) . . ?
C43 N6 C42 116.8(4) . . ?
C18 N3 C19 118.2(4) . . ?
C7 N2 C6 118.0(4) . . ?
C36 N5 C37 116.9(4) . . ?
C54 N1 C1 116.6(4) . . ?
C9 C10 C11 121.0(4) . . ?
C9 C10 H10 119.5 . . ?
C11 C10 H10 119.5 . . ?
C14 C15 C16 119.1(4) . . ?
C14 C15 C18 120.3(4) . . ?
C16 C15 C18 120.5(4) . . ?
N3 C19 C20 109.1(3) . . ?
N3 C19 C24 108.4(3) . . ?
C20 C19 C24 111.4(4) . . ?
N3 C19 H19 109.3 . . ?
C20 C19 H19 109.3 . . ?
C24 C19 H19 109.3 . . ?
N2 C7 C8 121.4(4) . . ?
N2 C7 H7 119.3 . . ?
C8 C7 H7 119.3 . . ?
C8 C13 C12 121.1(4) . . ?
C8 C13 H13 119.5 . . ?
C12 C13 H13 119.5 . . ?
N3 C18 C15 122.8(4) . . ?
N3 C18 H18 118.6 . . ?
C15 C18 H18 118.6 . . ?
C10 C9 C8 120.6(4) . . ?
C10 C9 H9 119.7 . . ?
C8 C9 H9 119.7 . . ?
C30 C31 C26 120.4(4) . . ?
C30 C31 H31 119.8 . . ?
C26 C31 H31 119.8 . . ?
C13 C8 C9 119.5(4) . . ?
C13 C8 C7 120.2(4) . . ?
C9 C8 C7 120.3(4) . . ?
C53 C52 C51 119.7(4) . . ?
C53 C52 C54 119.1(4) . . ?
C51 C52 C54 121.1(4) . . ?
C16 C17 C12 121.7(4) . . ?
C16 C17 H17 119.2 . . ?
C12 C17 H17 119.2 . . ?
C53 C47 C46 118.9(4) . . ?
C53 C47 C48 122.6(4) . . ?
C46 C47 C48 118.5(4) . . ?
N6 C42 C41 110.1(4) . . ?
N6 C42 C37 107.6(3) . . ?
C41 C42 C37 110.4(4) . . ?
N6 C42 H42 109.6 . . ?
C41 C42 H42 109.6 . . ?
C37 C42 H42 109.6 . . ?
C22 C21 C20 110.4(4) . . ?
C22 C21 H21A 109.6 . . ?
C20 C21 H21A 109.6 . . ?
C22 C21 H21B 109.6 . . ?
C20 C21 H21B 109.6 . . ?
H21A C21 H21B 108.1 . . ?
C12 C11 C14 119.2(4) . . ?
C12 C11 C10 118.8(4) . . ?
C14 C11 C10 122.0(4) . . ?
C17 C16 C15 120.3(4) . . ?
C17 C16 H16 119.9 . . ?
C15 C16 H16 119.9 . . ?
C50 C51 C52 120.5(4) . . ?
C50 C51 H51 119.7 . . ?
C52 C51 H51 119.7 . . ?
C45 C44 C49 119.8(4) . . ?
C45 C44 C43 119.3(4) . . ?
C49 C44 C43 120.9(4) . . ?
C51 C50 C46 120.7(5) . . ?
C51 C50 H50 119.7 . . ?
C46 C50 H50 119.7 . . ?
C28 C29 C35 118.8(4) . . ?
C28 C29 C30 119.2(4) . . ?
C35 C29 C30 121.9(4) . . ?
C26 C27 C28 121.5(4) . . ?
C26 C27 H27 119.3 . . ?
C28 C27 H27 119.3 . . ?
N6 C43 C44 122.0(4) . . ?
N6 C43 H43 119.0 . . ?
C44 C43 H43 119.0 . . ?
C45 C46 C50 121.7(4) . . ?
C45 C46 C47 119.3(4) . . ?
C50 C46 C47 119.0(4) . . ?
N1 C54 C52 120.8(4) . . ?
N1 C54 H54 119.6 . . ?
C52 C54 H54 119.6 . . ?
C44 C45 C46 120.7(4) . . ?
C44 C45 H45 119.6 . . ?
C46 C45 H45 119.6 . . ?
C11 C12 C17 118.5(4) . . ?
C11 C12 C13 118.9(4) . . ?
C17 C12 C13 122.6(4) . . ?
C52 C53 C47 121.1(4) . . ?
C52 C53 H53 119.4 . . ?
C47 C53 H53 119.4 . . ?
C15 C14 C11 121.3(4) . . ?
C15 C14 H14 119.4 . . ?
C11 C14 H14 119.4 . . ?
C19 C20 C21 111.6(4) . . ?
C19 C20 H20A 109.3 . . ?
C21 C20 H20A 109.3 . . ?
C19 C20 H20B 109.3 . . ?
C21 C20 H20B 109.3 . . ?
H20A C20 H20B 108.0 . . ?
C21 C22 C23 110.9(4) . . ?
C21 C22 H22A 109.5 . . ?
C23 C22 H22A 109.5 . . ?
C21 C22 H22B 109.5 . . ?
C23 C22 H22B 109.5 . . ?
H22A C22 H22B 108.0 . . ?
N5 C37 C42 110.8(4) . . ?
N5 C37 C38 108.5(4) . . ?
C42 C37 C38 110.2(4) . . ?
N5 C37 H37 109.1 . . ?
C42 C37 H37 109.1 . . ?
C38 C37 H37 109.1 . . ?
C35 C34 C33 119.3(4) . . ?
C35 C34 C36 119.6(4) . . ?
C33 C34 C36 121.1(4) . . ?
C27 C26 C31 119.8(4) . . ?
C27 C26 C25 119.5(4) . . ?
C31 C26 C25 120.6(4) . . ?
C29 C28 C27 118.6(4) . . ?
C29 C28 C32 119.3(4) . . ?
C27 C28 C32 122.0(4) . . ?
C48 C49 C44 120.6(4) . . ?
C48 C49 H49 119.7 . . ?
C44 C49 H49 119.7 . . ?
C31 C30 C29 120.4(4) . . ?
C31 C30 H30 119.8 . . ?
C29 C30 H30 119.8 . . ?
C33 C32 C28 120.7(5) . . ?
C33 C32 H32 119.6 . . ?
C28 C32 H32 119.6 . . ?
N4 C25 C26 121.9(4) . . ?
N4 C25 H25 119.1 . . ?
C26 C25 H25 119.1 . . ?
C24 C23 C22 111.6(4) . . ?
C24 C23 H23A 109.3 . . ?
C22 C23 H23A 109.3 . . ?
C24 C23 H23B 109.3 . . ?
C22 C23 H23B 109.3 . . ?
H23A C23 H23B 108.0 . . ?
N2 C6 C5 110.1(4) . . ?
N2 C6 C1 107.4(4) . . ?
C5 C6 C1 110.4(4) . . ?
N2 C6 H6 109.6 . . ?
C5 C6 H6 109.6 . . ?
C1 C6 H6 109.6 . . ?
C49 C48 C47 121.1(5) . . ?
C49 C48 H48 119.5 . . ?
C47 C48 H48 119.5 . . ?
N4 C24 C23 108.8(4) . . ?
N4 C24 C19 107.8(4) . . ?
C23 C24 C19 111.7(4) . . ?
N4 C24 H24 109.5 . . ?
C23 C24 H24 109.5 . . ?
C19 C24 H24 109.5 . . ?
C32 C33 C34 120.4(4) . . ?
C32 C33 H33 119.8 . . ?
C34 C33 H33 119.8 . . ?
C34 C35 C29 121.5(4) . . ?
C34 C35 H35 119.3 . . ?
C29 C35 H35 119.3 . . ?
N5 C36 C34 123.2(5) . . ?
N5 C36 H36 118.4 . . ?
C34 C36 H36 118.4 . . ?
N1 C1 C6 108.6(4) . . ?
N1 C1 C2 107.7(4) . . ?
C6 C1 C2 110.5(4) . . ?
N1 C1 H1 110.0 . . ?
C6 C1 H1 110.0 . . ?
C2 C1 H1 110.0 . . ?
C5 C4 C3 110.4(4) . . ?
C5 C4 H4A 109.6 . . ?
C3 C4 H4A 109.6 . . ?
C5 C4 H4B 109.6 . . ?
C3 C4 H4B 109.6 . . ?
H4A C4 H4B 108.1 . . ?
C6 C5 C4 111.1(4) . . ?
C6 C5 H5A 109.4 . . ?
C4 C5 H5A 109.4 . . ?
C6 C5 H5B 109.4 . . ?
C4 C5 H5B 109.4 . . ?
H5A C5 H5B 108.0 . . ?
C42 C41 C40 111.7(4) . . ?
C42 C41 H41A 109.3 . . ?
C40 C41 H41A 109.3 . . ?
C42 C41 H41B 109.3 . . ?
C40 C41 H41B 109.3 . . ?
H41A C41 H41B 107.9 . . ?
C39 C38 C37 111.0(4) . . ?
C39 C38 H38A 109.4 . . ?
C37 C38 H38A 109.4 . . ?
C39 C38 H38B 109.4 . . ?
C37 C38 H38B 109.4 . . ?
H38A C38 H38B 108.0 . . ?
C2 C3 C4 110.2(4) . . ?
C2 C3 H3A 109.6 . . ?
C4 C3 H3A 109.6 . . ?
C2 C3 H3B 109.6 . . ?
C4 C3 H3B 109.6 . . ?
H3A C3 H3B 108.1 . . ?
C3 C2 C1 112.0(4) . . ?
C3 C2 H2A 109.2 . . ?
C1 C2 H2A 109.2 . . ?
C3 C2 H2B 109.2 . . ?
C1 C2 H2B 109.2 . . ?
H2A C2 H2B 107.9 . . ?
C41 C40 C39 110.6(4) . . ?
C41 C40 H40A 109.5 . . ?
C39 C40 H40A 109.5 . . ?
C41 C40 H40B 109.5 . . ?
C39 C40 H40B 109.5 . . ?
H40A C40 H40B 108.1 . . ?
C38 C39 C40 111.1(4) . . ?
C38 C39 H39A 109.4 . . ?
C40 C39 H39A 109.4 . . ?
C38 C39 H39B 109.4 . . ?
C40 C39 H39B 109.4 . . ?
H39A C39 H39B 108.0 . . ?
C56 C55 Cl2 124.5(5) . . ?
C56 C55 H55 117.8 . . ?
Cl2 C55 H55 117.8 . . ?
C55 C56 Cl1 124.5(5) . . ?
C55 C56 H56 117.8 . . ?
Cl1 C56 H56 117.8 . . ?

loop_
_geom_bond_atom_site_label_1
_geom_bond_atom_site_label_2
_geom_bond_distance
_geom_bond_site_symmetry_2
_geom_bond_publ_flag
Cl1 C56 1.721(6) . ?
Cl2 C55 1.710(6) . ?
N4 C25 1.275(6) . ?
N4 C24 1.458(6) . ?
N6 C43 1.274(6) . ?
N6 C42 1.466(6) . ?
N3 C18 1.265(6) . ?
N3 C19 1.463(5) . ?
N2 C7 1.274(6) . ?
N2 C6 1.466(5) . ?
N5 C36 1.266(6) . ?
N5 C37 1.465(6) . ?
N1 C54 1.274(6) . ?
N1 C1 1.467(6) . ?
C10 C9 1.364(6) . ?
C10 C11 1.425(6) . ?
C10 H10 0.9500 . ?
C15 C14 1.377(6) . ?
C15 C16 1.422(6) . ?
C15 C18 1.466(6) . ?
C19 C20 1.521(6) . ?
C19 C24 1.543(6) . ?
C19 H19 1.0000 . ?
C7 C8 1.470(6) . ?
C7 H7 0.9500 . ?
C13 C8 1.378(6) . ?
C13 C12 1.423(6) . ?
C13 H13 0.9500 . ?
C18 H18 0.9500 . ?
C9 C8 1.414(6) . ?
C9 H9 0.9500 . ?
C31 C30 1.365(6) . ?
C31 C26 1.415(6) . ?
C31 H31 0.9500 . ?
C52 C53 1.379(6) . ?
C52 C51 1.408(7) . ?
C52 C54 1.473(6) . ?
C17 C16 1.357(6) . ?
C17 C12 1.417(6) . ?
C17 H17 0.9500 . ?
C47 C53 1.411(6) . ?
C47 C46 1.422(6) . ?
C47 C48 1.427(6) . ?
C42 C41 1.523(6) . ?
C42 C37 1.526(6) . ?
C42 H42 1.0000 . ?
C21 C22 1.514(6) . ?
C21 C20 1.526(6) . ?
C21 H21A 0.9900 . ?
C21 H21B 0.9900 . ?
C11 C12 1.411(6) . ?
C11 C14 1.415(6) . ?
C16 H16 0.9500 . ?
C51 C50 1.373(6) . ?
C51 H51 0.9500 . ?
C44 C45 1.385(6) . ?
C44 C49 1.414(7) . ?
C44 C43 1.467(6) . ?
C50 C46 1.416(6) . ?
C50 H50 0.9500 . ?
C29 C28 1.406(6) . ?
C29 C35 1.421(6) . ?
C29 C30 1.433(6) . ?
C27 C26 1.367(6) . ?
C27 C28 1.418(6) . ?
C27 H27 0.9500 . ?
C43 H43 0.9500 . ?
C46 C45 1.415(6) . ?
C54 H54 0.9500 . ?
C45 H45 0.9500 . ?
C53 H53 0.9500 . ?
C14 H14 0.9500 . ?
C20 H20A 0.9900 . ?
C20 H20B 0.9900 . ?
C22 C23 1.535(6) . ?
C22 H22A 0.9900 . ?
C22 H22B 0.9900 . ?
C37 C38 1.530(6) . ?
C37 H37 1.0000 . ?
C34 C35 1.375(6) . ?
C34 C33 1.418(7) . ?
C34 C36 1.468(6) . ?
C26 C25 1.476(6) . ?
C28 C32 1.421(6) . ?
C49 C48 1.363(7) . ?
C49 H49 0.9500 . ?
C30 H30 0.9500 . ?
C32 C33 1.374(6) . ?
C32 H32 0.9500 . ?
C25 H25 0.9500 . ?
C23 C24 1.533(6) . ?
C23 H23A 0.9900 . ?
C23 H23B 0.9900 . ?
C6 C5 1.521(6) . ?
C6 C1 1.534(6) . ?
C6 H6 1.0000 . ?
C48 H48 0.9500 . ?
C24 H24 1.0000 . ?
C33 H33 0.9500 . ?
C35 H35 0.9500 . ?
C36 H36 0.9500 . ?
C1 C2 1.537(6) . ?
C1 H1 1.0000 . ?
C4 C5 1.529(6) . ?
C4 C3 1.532(7) . ?
C4 H4A 0.9900 . ?
C4 H4B 0.9900 . ?
C5 H5A 0.9900 . ?
C5 H5B 0.9900 . ?
C41 C40 1.526(7) . ?
C41 H41A 0.9900 . ?
C41 H41B 0.9900 . ?
C38 C39 1.521(7) . ?
C38 H38A 0.9900 . ?
C38 H38B 0.9900 . ?
C3 C2 1.527(6) . ?
C3 H3A 0.9900 . ?
C3 H3B 0.9900 . ?
C2 H2A 0.9900 . ?
C2 H2B 0.9900 . ?
C40 C39 1.541(7) . ?
C40 H40A 0.9900 . ?
C40 H40B 0.9900 . ?
C39 H39A 0.9900 . ?
C39 H39B 0.9900 . ?
C55 C56 1.300(8) . ?
C55 H55 0.9500 . ?
C56 H56 0.9500 . ?
